data_4119959
loop_
_publ_author_name
'Mae Joanne B. Aguila'
'Yosra M. Badiei'
'Timothy H. Warren'

_publ_contact_author 'Timothy H. Warren'
_publ_contact_author_email thw@georgetown.edu
_publ_section_title
;
 Mechanistic Insights into C-H Amination via Dicopper Nitrenes
;
_journal_name_full 'Journal of the American Chemical Society'
_journal_page_first 9399
_journal_page_last 9406
_journal_paper_doi 10.1021/ja400879m
_journal_volume 135
_journal_year 2013
_chemical_formula_moiety 'C43 H47 Cl8 Cu2 N5'
_chemical_formula_sum 'C43 H47 Cl8 Cu2 N5'
_chemical_formula_weight 1044.54
_chemical_name_common '[{Cl2NN]Cu}2(NtBu)'
_space_group_IT_number 14
_symmetry_cell_setting monoclinic
_symmetry_space_group_name_Hall '-P 2yn'
_symmetry_space_group_name_H-M 'P 1 21/n 1'
_atom_sites_solution_hydrogens geom
_atom_sites_solution_primary direct
_atom_sites_solution_secondary difmap
_audit_creation_method SHELXL-97
_cell_angle_alpha 90.00
_cell_angle_beta 101.174(2)
_cell_angle_gamma 90.00
_cell_formula_units_Z 4
_cell_length_a 13.908(2)
_cell_length_b 11.0557(18)
_cell_length_c 30.962(5)
_cell_measurement_reflns_used 7552
_cell_measurement_temperature 100(2)
_cell_measurement_theta_max 26.572
_cell_measurement_theta_min 2.2785
_cell_volume 4670.6(13)
_computing_cell_refinement 'Bruker APEXII'
_computing_data_collection 'Bruker APEXII'
_computing_data_reduction 'Bruker APEXII'
_computing_molecular_graphics 'ORTEP-3 for Windows; Ferrugia  L J (1997), J. Appl. Cryst. 30, 565'
_computing_publication_material 'Bruker SHELXTL'
_computing_structure_refinement 'SHELXL-97 (Sheldrick, 1997)'
_computing_structure_solution 'SHELXS-97 (Sheldrick, 1990)'
_diffrn_ambient_temperature 100(2)
_diffrn_measured_fraction_theta_full 0.999
_diffrn_measured_fraction_theta_max 0.999
_diffrn_radiation_monochromator graphite
_diffrn_radiation_source 'fine-focus sealed tube'
_diffrn_radiation_type MoK\a
_diffrn_radiation_wavelength 0.71073
_diffrn_reflns_av_R_equivalents 0.0589
_diffrn_reflns_av_sigmaI/netI 0.0551
_diffrn_reflns_limit_h_max 17
_diffrn_reflns_limit_h_min -17
_diffrn_reflns_limit_k_max 14
_diffrn_reflns_limit_k_min -14
_diffrn_reflns_limit_l_max 39
_diffrn_reflns_limit_l_min -39
_diffrn_reflns_number 38990
_diffrn_reflns_theta_full 27.00
_diffrn_reflns_theta_max 27.00
_diffrn_reflns_theta_min 1.96
_exptl_absorpt_coefficient_mu 1.405
_exptl_absorpt_correction_T_max 0.7457
_exptl_absorpt_correction_T_min 0.5946
_exptl_absorpt_correction_type multi-scan
_exptl_absorpt_process_details 'SADABS based on Blessing's method; Blessing, Acta Cryst. (1995) A51 33-38'
_exptl_crystal_colour Green
_exptl_crystal_density_diffrn 1.485
_exptl_crystal_description Block
_exptl_crystal_F_000 2136
_exptl_crystal_size_max 0.40
_exptl_crystal_size_mid 0.26
_exptl_crystal_size_min 0.19
_refine_diff_density_max 0.921
_refine_diff_density_min -0.989
_refine_diff_density_rms 0.091
_refine_ls_extinction_method none
_refine_ls_goodness_of_fit_ref 1.034
_refine_ls_hydrogen_treatment constr
_refine_ls_matrix_type full
_refine_ls_number_parameters 550
_refine_ls_number_reflns 10188
_refine_ls_number_restraints 27
_refine_ls_restrained_S_all 1.035
_refine_ls_R_factor_all 0.0731
_refine_ls_R_factor_gt 0.0490
_refine_ls_shift/su_max 0.001
_refine_ls_shift/su_mean 0.000
_refine_ls_structure_factor_coef Fsqd
_refine_ls_weighting_details 'calc w=1/[\s^2^(Fo^2^)+(0.0541P)^2^+3.9147P] where P=(Fo^2^+2Fc^2^)/3'
_refine_ls_weighting_scheme calc
_refine_ls_wR_factor_gt 0.1104
_refine_ls_wR_factor_ref 0.1189
_reflns_number_gt 7642
_reflns_number_total 10188
_reflns_threshold_expression >2sigma(I)
_cod_data_source_file ja400879m_si_002.cif
_cod_data_source_block '[{Cl2NN]Cu}2(NtBu)'
_cod_database_code 4119959

loop_
_symmetry_equiv_pos_as_xyz
'x, y, z'
'-x+1/2, y+1/2, -z+1/2'
'-x, -y, -z'
'x-1/2, -y-1/2, z-1/2'

loop_
_atom_site_label
_atom_site_type_symbol
_atom_site_fract_x
_atom_site_fract_y
_atom_site_fract_z
_atom_site_U_iso_or_equiv
_atom_site_adp_type
_atom_site_occupancy
_atom_site_symmetry_multiplicity
_atom_site_calc_flag
_atom_site_refinement_flags
_atom_site_disorder_assembly
_atom_site_disorder_group
Cu1 Cu 0.88650(3) 0.17267(4) 0.131190(13) 0.01947(10) Uani 1 1 d . . .
Cu2 Cu 0.68572(3) 0.25061(4) 0.097633(12) 0.01848(10) Uani 1 1 d . . .
Cl5 Cl 0.60845(7) -0.01646(9) 0.16318(3) 0.0356(2) Uani 1 1 d . . .
Cl6 Cl 0.41251(6) 0.38064(8) 0.09212(3) 0.0306(2) Uani 1 1 d . . .
Cl2 Cl 0.95694(7) 0.48310(9) 0.09081(3) 0.0402(2) Uani 1 1 d . . .
Cl7 Cl 0.83325(7) 0.17531(10) 0.00298(3) 0.0438(3) Uani 1 1 d . . .
Cl3 Cl 0.71467(7) -0.05730(10) 0.05802(3) 0.0454(3) Uani 1 1 d . . .
Cl8 Cl 0.61406(7) 0.54655(9) 0.04181(4) 0.0458(3) Uani 1 1 d . . .
N5 N 0.78533(18) 0.2570(2) 0.14512(8) 0.0195(5) Uani 1 1 d . . .
N3 N 0.55605(18) 0.1791(2) 0.09454(8) 0.0199(6) Uani 1 1 d . . .
N1 N 1.01492(19) 0.2310(3) 0.12289(9) 0.0241(6) Uani 1 1 d . . .
C19 C 0.5232(2) 0.1577(3) 0.01562(11) 0.0228(7) Uani 1 1 d . . .
H19 H 0.4861 0.1129 -0.0080 0.027 Uiso 1 1 calc R . .
N4 N 0.66427(19) 0.2862(2) 0.03540(9) 0.0202(6) Uani 1 1 d . . .
C12 C 0.8590(2) -0.0870(3) 0.12903(11) 0.0231(7) Uani 1 1 d . . .
C23 C 0.5102(2) 0.1855(3) 0.13170(10) 0.0208(7) Uani 1 1 d . . .
C18 C 0.5010(2) 0.1386(3) 0.05722(11) 0.0202(7) Uani 1 1 d . . .
N2 N 0.90979(19) 0.0100(2) 0.11324(9) 0.0217(6) Uani 1 1 d . . .
C28 C 0.4441(2) 0.2785(3) 0.13545(11) 0.0227(7) Uani 1 1 d . . .
C21 C 0.4072(2) 0.0713(3) 0.05915(11) 0.0268(8) Uani 1 1 d . . .
H21A H 0.4187 0.0150 0.0841 0.040 Uiso 1 1 calc R . .
H21B H 0.3861 0.0259 0.0318 0.040 Uiso 1 1 calc R . .
H21C H 0.3561 0.1292 0.0629 0.040 Uiso 1 1 calc R . .
C26 C 0.4248(2) 0.2099(3) 0.20634(11) 0.0284(8) Uani 1 1 d . . .
H26 H 0.3969 0.2189 0.2319 0.034 Uiso 1 1 calc R . .
C33 C 0.7761(3) 0.5753(4) 0.00597(14) 0.0475(12) Uani 1 1 d . . .
H33 H 0.7653 0.6600 0.0071 0.057 Uiso 1 1 calc R . .
C24 C 0.5300(2) 0.1038(3) 0.16694(11) 0.0253(7) Uani 1 1 d . . .
C17 C 0.8971(3) -0.1446(4) 0.16862(13) 0.0359(9) Uani 1 1 d . . .
C20 C 0.5943(2) 0.2358(3) 0.00518(10) 0.0213(7) Uani 1 1 d . . .
C13 C 0.7687(3) -0.1292(3) 0.10663(11) 0.0263(7) Uani 1 1 d . . .
C15 C 0.7613(3) -0.2797(3) 0.16124(13) 0.0339(9) Uani 1 1 d . . .
H15 H 0.7289 -0.3457 0.1719 0.041 Uiso 1 1 calc R . .
C34 C 0.7139(3) 0.4938(3) 0.02146(12) 0.0340(9) Uani 1 1 d . . .
C14 C 0.7201(3) -0.2248(3) 0.12218(13) 0.0333(8) Uani 1 1 d . . .
H14 H 0.6588 -0.2519 0.1060 0.040 Uiso 1 1 calc R . .
C22 C 0.5885(3) 0.2644(3) -0.04308(11) 0.0278(8) Uani 1 1 d . . .
H22A H 0.5829 0.3521 -0.0475 0.042 Uiso 1 1 calc R . .
H22B H 0.5311 0.2244 -0.0606 0.042 Uiso 1 1 calc R . .
H22C H 0.6479 0.2352 -0.0523 0.042 Uiso 1 1 calc R . .
C25 C 0.4884(2) 0.1155(3) 0.20377(11) 0.0277(8) Uani 1 1 d . . .
H25 H 0.5035 0.0588 0.2272 0.033 Uiso 1 1 calc R . .
C16 C 0.8500(3) -0.2390(4) 0.18501(14) 0.0397(10) Uani 1 1 d . . .
H16 H 0.8782 -0.2757 0.2123 0.048 Uiso 1 1 calc R . .
C27 C 0.4013(2) 0.2918(3) 0.17206(12) 0.0280(8) Uani 1 1 d . . .
H27 H 0.3566 0.3559 0.1736 0.034 Uiso 1 1 calc R . .
C30 C 0.8091(3) 0.3295(4) 0.00327(12) 0.0330(8) Uani 1 1 d . . .
C29 C 0.7281(2) 0.3687(3) 0.02011(11) 0.0255(7) Uani 1 1 d . . .
Cl1 Cl 1.15733(8) 0.15862(12) 0.20430(4) 0.0586(3) Uani 1 1 d . . .
Cl4 Cl 1.01001(9) -0.09656(14) 0.19787(5) 0.0800(5) Uani 1 1 d . . .
C35 C 0.7834(2) 0.3120(3) 0.18819(11) 0.0256(7) Uani 1 1 d . . .
C1 C 1.0668(2) 0.1745(3) 0.09669(11) 0.0268(7) Uani 1 1 d . . .
C6 C 1.0608(2) 0.3287(3) 0.14922(11) 0.0275(8) Uani 1 1 d . . .
C4 C 1.1638(2) 0.2272(4) 0.09065(12) 0.0326(8) Uani 1 1 d . . .
H4A H 1.1596 0.3156 0.0902 0.049 Uiso 1 1 calc R . .
H4B H 1.1789 0.1984 0.0628 0.049 Uiso 1 1 calc R . .
H4C H 1.2156 0.2014 0.1151 0.049 Uiso 1 1 calc R . .
C2 C 1.0393(2) 0.0646(3) 0.07585(11) 0.0270(8) Uani 1 1 d . . .
H2 H 1.0699 0.0436 0.0520 0.032 Uiso 1 1 calc R . .
C11 C 1.0403(2) 0.4492(4) 0.13887(12) 0.0315(8) Uani 1 1 d . . .
C3 C 0.9714(2) -0.0177(3) 0.08656(12) 0.0280(8) Uani 1 1 d . . .
C10 C 1.0829(3) 0.5443(4) 0.16498(14) 0.0414(10) Uani 1 1 d . . .
H10 H 1.0666 0.6256 0.1568 0.050 Uiso 1 1 calc R . .
C36 C 0.6880(2) 0.3800(3) 0.18853(12) 0.0303(8) Uani 1 1 d . . .
H36A H 0.6759 0.4374 0.1640 0.045 Uiso 1 1 calc R . .
H36B H 0.6933 0.4240 0.2164 0.045 Uiso 1 1 calc R . .
H36C H 0.6337 0.3223 0.1855 0.045 Uiso 1 1 calc R . .
C38 C 0.8683(3) 0.4025(4) 0.19886(14) 0.0463(11) Uani 1 1 d . . .
H38A H 0.9307 0.3588 0.2036 0.069 Uiso 1 1 calc R . .
H38B H 0.8630 0.4476 0.2256 0.069 Uiso 1 1 calc R . .
H38C H 0.8653 0.4590 0.1742 0.069 Uiso 1 1 calc R . .
C7 C 1.1284(3) 0.3066(4) 0.18846(12) 0.0370(9) Uani 1 1 d . . .
C8 C 1.1717(3) 0.4007(5) 0.21518(13) 0.0467(12) Uani 1 1 d . . .
H8 H 1.2166 0.3833 0.2417 0.056 Uiso 1 1 calc R . .
C37 C 0.7957(4) 0.2114(4) 0.22294(13) 0.0488(11) Uani 1 1 d . . .
H37A H 0.7400 0.1555 0.2163 0.073 Uiso 1 1 calc R . .
H37B H 0.7982 0.2471 0.2521 0.073 Uiso 1 1 calc R . .
H37C H 0.8566 0.1672 0.2226 0.073 Uiso 1 1 calc R . .
C31 C 0.8707(3) 0.4087(5) -0.01283(13) 0.0460(11) Uani 1 1 d . . .
H31 H 0.9239 0.3789 -0.0249 0.055 Uiso 1 1 calc R . .
C5 C 0.9710(3) -0.1446(3) 0.06786(16) 0.0483(12) Uani 1 1 d . . .
H5A H 0.9949 -0.2018 0.0917 0.072 Uiso 1 1 calc R . .
H5B H 1.0137 -0.1474 0.0462 0.072 Uiso 1 1 calc R . .
H5C H 0.9040 -0.1666 0.0536 0.072 Uiso 1 1 calc R . .
C32 C 0.8540(3) 0.5304(5) -0.01110(14) 0.0517(13) Uani 1 1 d . . .
H32 H 0.8966 0.5851 -0.0218 0.062 Uiso 1 1 calc R . .
C9 C 1.1496(3) 0.5184(5) 0.20327(14) 0.0496(12) Uani 1 1 d . . .
H9 H 1.1801 0.5825 0.2213 0.060 Uiso 1 1 calc R . .
C39A C 0.506(3) -0.386(4) 0.178(2) 0.064(3) Uani 0.458(7) 1 d PD A 1
H39A H 0.5289 -0.3511 0.1530 0.096 Uiso 0.458(7) 1 calc PR A 1
H39B H 0.5188 -0.4727 0.1798 0.096 Uiso 0.458(7) 1 calc PR A 1
H39C H 0.5407 -0.3470 0.2054 0.096 Uiso 0.458(7) 1 calc PR A 1
C40A C 0.395(3) -0.363(3) 0.173(2) 0.083(4) Uani 0.458(7) 1 d PD A 1
H40A H 0.3574 -0.4135 0.1495 0.099 Uiso 0.458(7) 1 calc PR A 1
H40B H 0.3725 -0.3828 0.2011 0.099 Uiso 0.458(7) 1 calc PR A 1
C41A C 0.3785(17) -0.228(2) 0.1624(9) 0.079(4) Uani 0.458(7) 1 d PD A 1
H41A H 0.4067 -0.2068 0.1364 0.095 Uiso 0.458(7) 1 calc PR A 1
H41B H 0.4112 -0.1777 0.1876 0.095 Uiso 0.458(7) 1 calc PR A 1
C42A C 0.267(2) -0.203(3) 0.1529(12) 0.093(5) Uani 0.458(7) 1 d PD A 1
H42A H 0.2351 -0.2465 0.1260 0.111 Uiso 0.458(7) 1 calc PR A 1
H42B H 0.2377 -0.2306 0.1778 0.111 Uiso 0.458(7) 1 calc PR A 1
C43A C 0.2537(9) -0.0652(13) 0.1464(5) 0.084(3) Uani 0.458(7) 1 d PD A 1
H43A H 0.2988 -0.0227 0.1698 0.127 Uiso 0.458(7) 1 calc PR A 1
H43B H 0.1861 -0.0432 0.1477 0.127 Uiso 0.458(7) 1 calc PR A 1
H43C H 0.2677 -0.0422 0.1177 0.127 Uiso 0.458(7) 1 calc PR A 1
C39B C 0.495(2) -0.372(3) 0.1745(16) 0.064(3) Uani 0.54 1 d PD A 2
H39D H 0.5357 -0.3000 0.1738 0.096 Uiso 0.542(7) 1 calc PR A 2
H39E H 0.5028 -0.4268 0.1507 0.096 Uiso 0.542(7) 1 calc PR A 2
H39F H 0.5144 -0.4130 0.2029 0.096 Uiso 0.542(7) 1 calc PR A 2
C40B C 0.393(2) -0.336(2) 0.1689(18) 0.083(4) Uani 0.54 1 d PD A 2
H40C H 0.3589 -0.3621 0.1393 0.099 Uiso 0.542(7) 1 calc PR A 2
H40D H 0.3631 -0.3799 0.1908 0.099 Uiso 0.542(7) 1 calc PR A 2
C41B C 0.3747(14) -0.209(2) 0.1732(7) 0.079(4) Uani 0.54 1 d PD A 2
H41C H 0.4097 -0.1655 0.1529 0.095 Uiso 0.542(7) 1 calc PR A 2
H41D H 0.4063 -0.1849 0.2035 0.095 Uiso 0.542(7) 1 calc PR A 2
C42B C 0.2760(19) -0.163(2) 0.1656(9) 0.093(5) Uani 0.54 1 d PD A 2
H42C H 0.2390 -0.2085 0.1845 0.111 Uiso 0.542(7) 1 calc PR A 2
H42D H 0.2786 -0.0774 0.1756 0.111 Uiso 0.542(7) 1 calc PR A 2
C43B C 0.2216(8) -0.1668(12) 0.1214(4) 0.084(3) Uani 0.54 1 d PD A 2
H43D H 0.2544 -0.1167 0.1025 0.127 Uiso 0.542(7) 1 calc PR A 2
H43E H 0.1552 -0.1360 0.1206 0.127 Uiso 0.542(7) 1 calc PR A 2
H43F H 0.2180 -0.2505 0.1108 0.127 Uiso 0.542(7) 1 calc PR A 2

loop_
_atom_site_aniso_label
_atom_site_aniso_U_11
_atom_site_aniso_U_22
_atom_site_aniso_U_33
_atom_site_aniso_U_23
_atom_site_aniso_U_13
_atom_site_aniso_U_12
Cu1 0.01284(18) 0.0225(2) 0.0231(2) 0.00104(16) 0.00369(15) 0.00005(15)
Cu2 0.01299(18) 0.0216(2) 0.0207(2) -0.00123(16) 0.00298(14) -0.00047(15)
Cl5 0.0349(5) 0.0341(5) 0.0399(5) 0.0085(4) 0.0126(4) 0.0095(4)
Cl6 0.0283(4) 0.0309(5) 0.0327(5) 0.0026(4) 0.0060(4) 0.0062(4)
Cl2 0.0416(5) 0.0320(5) 0.0427(6) 0.0036(4) -0.0025(4) -0.0063(4)
Cl7 0.0325(5) 0.0572(7) 0.0467(6) 0.0117(5) 0.0202(4) 0.0181(5)
Cl3 0.0409(5) 0.0524(6) 0.0366(5) 0.0095(5) -0.0085(4) -0.0172(5)
Cl8 0.0387(5) 0.0287(5) 0.0657(7) -0.0115(5) -0.0005(5) 0.0036(4)
N5 0.0131(12) 0.0234(14) 0.0225(14) -0.0020(11) 0.0044(10) -0.0032(11)
N3 0.0149(12) 0.0235(14) 0.0217(14) -0.0010(11) 0.0049(10) 0.0007(11)
N1 0.0132(13) 0.0316(16) 0.0271(15) 0.0049(12) 0.0030(11) -0.0039(11)
C19 0.0190(16) 0.0242(17) 0.0247(17) -0.0073(14) 0.0032(13) -0.0009(13)
N4 0.0166(13) 0.0210(14) 0.0231(14) -0.0010(11) 0.0042(11) -0.0013(10)
C12 0.0220(16) 0.0195(16) 0.0310(18) 0.0017(14) 0.0127(14) 0.0036(13)
C23 0.0140(14) 0.0261(17) 0.0217(16) -0.0038(13) 0.0024(12) -0.0054(13)
C18 0.0141(14) 0.0196(16) 0.0270(17) -0.0025(13) 0.0042(13) 0.0008(12)
N2 0.0170(13) 0.0224(14) 0.0259(15) 0.0030(11) 0.0047(11) 0.0028(11)
C28 0.0183(16) 0.0234(17) 0.0256(17) -0.0032(13) 0.0021(13) -0.0037(13)
C21 0.0204(16) 0.0319(19) 0.0288(18) -0.0076(15) 0.0064(14) -0.0071(14)
C26 0.0226(17) 0.039(2) 0.0259(18) -0.0079(15) 0.0099(14) -0.0077(15)
C33 0.046(3) 0.037(2) 0.050(3) 0.019(2) -0.015(2) -0.018(2)
C24 0.0193(16) 0.0261(18) 0.0302(19) 0.0004(14) 0.0045(14) -0.0007(14)
C17 0.0239(18) 0.039(2) 0.043(2) 0.0092(18) 0.0009(16) -0.0030(16)
C20 0.0189(15) 0.0227(17) 0.0225(16) -0.0016(13) 0.0049(13) 0.0022(13)
C13 0.0290(18) 0.0249(18) 0.0262(18) 0.0010(14) 0.0083(14) 0.0007(14)
C15 0.037(2) 0.0200(18) 0.050(2) 0.0042(16) 0.0209(18) -0.0010(15)
C34 0.0248(18) 0.035(2) 0.037(2) 0.0071(17) -0.0064(15) -0.0051(16)
C14 0.032(2) 0.0264(19) 0.042(2) -0.0060(16) 0.0088(17) -0.0059(15)
C22 0.0263(18) 0.034(2) 0.0227(17) 0.0010(15) 0.0043(14) -0.0011(15)
C25 0.0240(17) 0.034(2) 0.0253(18) -0.0013(15) 0.0041(14) -0.0067(15)
C16 0.036(2) 0.037(2) 0.045(2) 0.0206(19) 0.0061(18) -0.0002(18)
C27 0.0192(16) 0.0316(19) 0.034(2) -0.0083(15) 0.0084(14) -0.0017(14)
C30 0.0205(17) 0.051(2) 0.0268(19) 0.0111(17) 0.0025(14) 0.0005(17)
C29 0.0194(16) 0.0317(19) 0.0233(17) 0.0063(14) -0.0012(13) -0.0048(14)
Cl1 0.0386(6) 0.0718(8) 0.0545(7) 0.0262(6) -0.0183(5) -0.0087(5)
Cl4 0.0459(7) 0.1007(11) 0.0770(9) 0.0606(8) -0.0287(6) -0.0334(7)
C35 0.0179(16) 0.034(2) 0.0243(17) -0.0051(15) 0.0025(13) -0.0015(14)
C1 0.0170(16) 0.035(2) 0.0287(18) 0.0097(15) 0.0049(13) 0.0014(14)
C6 0.0121(15) 0.045(2) 0.0265(18) -0.0002(16) 0.0065(13) -0.0087(15)
C4 0.0177(16) 0.045(2) 0.036(2) 0.0073(17) 0.0092(15) -0.0011(15)
C2 0.0221(17) 0.0308(19) 0.0315(19) 0.0044(15) 0.0137(14) 0.0059(14)
C11 0.0210(17) 0.042(2) 0.0318(19) -0.0044(17) 0.0048(14) -0.0110(16)
C3 0.0218(17) 0.0306(19) 0.0330(19) 0.0047(15) 0.0090(14) 0.0060(14)
C10 0.035(2) 0.041(2) 0.050(3) -0.0138(19) 0.0121(19) -0.0121(18)
C36 0.0216(17) 0.033(2) 0.036(2) -0.0145(16) 0.0056(15) -0.0029(15)
C38 0.0224(19) 0.069(3) 0.050(3) -0.035(2) 0.0134(17) -0.0174(19)
C7 0.0181(17) 0.061(3) 0.032(2) 0.0022(19) 0.0046(15) -0.0115(17)
C8 0.0211(19) 0.086(4) 0.032(2) -0.006(2) 0.0041(16) -0.017(2)
C37 0.062(3) 0.058(3) 0.029(2) 0.0057(19) 0.014(2) 0.018(2)
C31 0.0235(19) 0.076(3) 0.038(2) 0.023(2) 0.0045(16) -0.009(2)
C5 0.055(3) 0.027(2) 0.077(3) -0.004(2) 0.046(2) 0.0033(19)
C32 0.030(2) 0.071(3) 0.049(3) 0.030(2) -0.0053(19) -0.024(2)
C9 0.031(2) 0.074(3) 0.045(3) -0.027(2) 0.0116(19) -0.024(2)
C39A 0.031(6) 0.075(6) 0.080(8) -0.007(7) -0.007(5) 0.009(3)
C40A 0.068(4) 0.051(11) 0.140(10) -0.003(10) 0.047(5) -0.001(6)
C41A 0.076(5) 0.115(8) 0.051(10) -0.009(7) 0.026(6) 0.019(5)
C42A 0.085(7) 0.106(16) 0.083(17) 0.010(9) 0.006(8) 0.001(11)
C43A 0.055(5) 0.106(8) 0.085(7) 0.034(5) -0.006(4) 0.021(5)
C39B 0.031(6) 0.075(6) 0.080(8) -0.007(7) -0.007(5) 0.009(3)
C40B 0.068(4) 0.051(11) 0.140(10) -0.003(10) 0.047(5) -0.001(6)
C41B 0.076(5) 0.115(8) 0.051(10) -0.009(7) 0.026(6) 0.019(5)
C42B 0.085(7) 0.106(16) 0.083(17) 0.010(9) 0.006(8) 0.001(11)
C43B 0.055(5) 0.106(8) 0.085(7) 0.034(5) -0.006(4) 0.021(5)

loop_
_atom_type_symbol
_atom_type_description
_atom_type_scat_dispersion_real
_atom_type_scat_dispersion_imag
_atom_type_scat_source
C C 0.0033 0.0016 'International Tables Vol C Tables 4.2.6.8 and 6.1.1.4'
H H 0.0000 0.0000 'International Tables Vol C Tables 4.2.6.8 and 6.1.1.4'
N N 0.0061 0.0033 'International Tables Vol C Tables 4.2.6.8 and 6.1.1.4'
Cl Cl 0.1484 0.1585 'International Tables Vol C Tables 4.2.6.8 and 6.1.1.4'
Cu Cu 0.3201 1.2651 'International Tables Vol C Tables 4.2.6.8 and 6.1.1.4'

loop_
_geom_angle_atom_site_label_1
_geom_angle_atom_site_label_2
_geom_angle_atom_site_label_3
_geom_angle
N5 Cu1 N2 137.01(11)
N5 Cu1 N1 129.21(12)
N2 Cu1 N1 93.47(12)
N5 Cu1 Cu2 36.54(8)
N2 Cu1 Cu2 112.08(8)
N1 Cu1 Cu2 133.62(8)
N5 Cu2 N4 138.22(11)
N5 Cu2 N3 127.40(11)
N4 Cu2 N3 94.06(11)
N5 Cu2 Cu1 36.37(8)
N4 Cu2 Cu1 111.58(8)
N3 Cu2 Cu1 135.17(8)
C35 N5 Cu1 125.5(2)
C35 N5 Cu2 127.3(2)
Cu1 N5 Cu2 107.09(13)
C18 N3 C23 116.5(3)
C18 N3 Cu2 123.2(2)
C23 N3 Cu2 119.7(2)
C1 N1 C6 117.7(3)
C1 N1 Cu1 122.5(2)
C6 N1 Cu1 119.4(2)
C20 C19 C18 126.8(3)
C20 N4 C29 117.0(3)
C20 N4 Cu2 124.4(2)
C29 N4 Cu2 118.6(2)
C17 C12 C13 115.9(3)
C17 C12 N2 121.2(3)
C13 C12 N2 122.8(3)
C28 C23 C24 116.2(3)
C28 C23 N3 120.6(3)
C24 C23 N3 123.2(3)
N3 C18 C19 123.7(3)
N3 C18 C21 119.1(3)
C19 C18 C21 117.2(3)
C3 N2 C12 117.4(3)
C3 N2 Cu1 123.8(2)
C12 N2 Cu1 118.8(2)
C27 C28 C23 122.6(3)
C27 C28 Cl6 118.5(3)
C23 C28 Cl6 118.9(2)
C25 C26 C27 120.6(3)
C32 C33 C34 118.8(4)
C25 C24 C23 122.2(3)
C25 C24 Cl5 119.7(3)
C23 C24 Cl5 118.1(3)
C16 C17 C12 122.9(3)
C16 C17 Cl4 119.0(3)
C12 C17 Cl4 118.1(3)
N4 C20 C19 123.3(3)
N4 C20 C22 119.8(3)
C19 C20 C22 116.9(3)
C14 C13 C12 122.3(3)
C14 C13 Cl3 119.3(3)
C12 C13 Cl3 118.3(3)
C14 C15 C16 120.1(3)
C33 C34 C29 121.8(4)
C33 C34 Cl8 120.1(3)
C29 C34 Cl8 118.1(3)
C15 C14 C13 119.5(3)
C24 C25 C26 119.6(3)
C17 C16 C15 119.2(4)
C26 C27 C28 118.9(3)
C31 C30 C29 122.5(4)
C31 C30 Cl7 119.0(3)
C29 C30 Cl7 118.5(3)
C30 C29 C34 116.6(3)
C30 C29 N4 121.8(3)
C34 C29 N4 121.6(3)
N5 C35 C36 112.2(3)
N5 C35 C38 108.5(3)
C36 C35 C38 108.1(3)
N5 C35 C37 108.5(3)
C36 C35 C37 109.3(3)
C38 C35 C37 110.2(3)
N1 C1 C2 123.7(3)
N1 C1 C4 119.6(3)
C2 C1 C4 116.6(3)
C11 C6 C7 116.1(3)
C11 C6 N1 123.1(3)
C7 C6 N1 120.8(3)
C1 C2 C3 126.5(3)
C10 C11 C6 123.3(4)
C10 C11 Cl2 118.2(3)
C6 C11 Cl2 118.5(3)
N2 C3 C2 122.8(3)
N2 C3 C5 119.5(3)
C2 C3 C5 117.7(3)
C9 C10 C11 118.8(4)
C8 C7 C6 121.6(4)
C8 C7 Cl1 119.2(3)
C6 C7 Cl1 119.2(3)
C9 C8 C7 120.1(4)
C32 C31 C30 119.1(4)
C31 C32 C33 121.3(4)
C8 C9 C10 120.2(4)
C41A C40A C39A 106(3)
C40A C41A C42A 108(3)
C43A C42A C41A 107(3)
C41B C40B C39B 116(2)
C40B C41B C42B 121(2)
C43B C42B C41B 117(2)

loop_
_geom_bond_atom_site_label_1
_geom_bond_atom_site_label_2
_geom_bond_distance
Cu1 N5 1.808(3)
Cu1 N2 1.928(3)
Cu1 N1 1.962(3)
Cu1 Cu2 2.9147(6)
Cu2 N5 1.815(3)
Cu2 N4 1.932(3)
Cu2 N3 1.954(3)
Cl5 C24 1.739(3)
Cl6 C28 1.743(3)
Cl2 C11 1.741(4)
Cl7 C30 1.737(4)
Cl3 C13 1.739(4)
Cl8 C34 1.733(4)
N5 C35 1.471(4)
N3 C18 1.334(4)
N3 C23 1.421(4)
N1 C1 1.339(4)
N1 C6 1.427(4)
C19 C20 1.397(4)
C19 C18 1.398(5)
N4 C20 1.334(4)
N4 C29 1.417(4)
C12 C17 1.392(5)
C12 C13 1.393(5)
C12 N2 1.422(4)
C23 C28 1.399(5)
C23 C24 1.402(5)
C18 C21 1.513(4)
N2 C3 1.336(4)
C28 C27 1.386(5)
C26 C25 1.381(5)
C26 C27 1.385(5)
C33 C32 1.386(7)
C33 C34 1.397(5)
C24 C25 1.381(5)
C17 C16 1.380(5)
C17 Cl4 1.737(4)
C20 C22 1.514(4)
C13 C14 1.390(5)
C15 C14 1.376(5)
C15 C16 1.384(5)
C34 C29 1.399(5)
C30 C31 1.384(5)
C30 C29 1.398(5)
Cl1 C7 1.733(5)
C35 C36 1.527(5)
C35 C38 1.534(5)
C35 C37 1.534(5)
C1 C2 1.394(5)
C1 C4 1.514(4)
C6 C11 1.387(5)
C6 C7 1.406(5)
C2 C3 1.398(5)
C11 C10 1.386(5)
C3 C5 1.517(5)
C10 C9 1.386(6)
C7 C8 1.391(6)
C8 C9 1.371(7)
C31 C32 1.368(7)
C39A C40A 1.55(3)
C40A C41A 1.54(3)
C41A C42A 1.54(3)
C42A C43A 1.54(3)
C39B C40B 1.447(18)
C40B C41B 1.437(18)
C41B C42B 1.441(17)
C42B C43B 1.431(18)
